data_2015180
loop_
_publ_author_name
'Limor Tessler'
'Israel Goldberg'

_publ_section_title
;
 The methanol disolvate and the dihydrate of fexofenadine, an
 antihistamine drug
;
_journal_coeditor_code LN1187
_journal_issue 12
_journal_name_full 'Acta Crystallographica Section C'
_journal_page_first o707
_journal_page_last o710
_journal_paper_doi 10.1107/S0108270105035651
_journal_volume 61
_journal_year 2005
_chemical_formula_iupac 'C32 H39 N O4 , 2H2 O'
_chemical_formula_moiety 'C32 H39 N O4 , 2H2 O'
_chemical_formula_sum 'C32 H43 N O6'
_chemical_formula_weight 537.67
_chemical_name_systematic
;
(+-)-(4-{1-hydroxy-4-[4-(hydroxydiphenylmethyl)piperidinium-1-yl]-
butyl}phenyl)-2-methylpropionate dihydrate
;
_space_group_IT_number 14
_symmetry_cell_setting monoclinic
_symmetry_space_group_name_Hall '-P 2ybc'
_symmetry_space_group_name_H-M 'P 1 21/c 1'
_atom_sites_solution_hydrogens geom
_atom_sites_solution_primary direct
_atom_sites_solution_secondary difmap
_audit_creation_method SHELXL97
_cell_angle_alpha 90.00
_cell_angle_beta 93.1770(12)
_cell_angle_gamma 90.00
_cell_formula_units_Z 4
_cell_length_a 23.8180(9)
_cell_length_b 9.8444(3)
_cell_length_c 12.3959(4)
_cell_measurement_reflns_used 5703
_cell_measurement_temperature 110(2)
_cell_measurement_theta_max 27.86
_cell_measurement_theta_min 2.24
_cell_volume 2902.05(17)
_computing_cell_refinement 'DENZO (Otwinowski & Minor, 1997)'
_computing_data_collection 'COLLECT (Nonius, 1999)'
_computing_data_reduction DENZO
_computing_molecular_graphics
;
ORTEPIII (Burnett & Johnson, 1996) and MERCURY (Bruno <i>et al.</i>,
2002)
;
_computing_publication_material SHELXL97
_computing_structure_refinement 'SHELXL97 (Sheldrick, 1997)'
_computing_structure_solution 'SIR92 (Altomare <i>et al.</i>,  1994)'
_diffrn_ambient_temperature 110(2)
_diffrn_detector_area_resol_mean '56 microns'
_diffrn_measured_fraction_theta_full 0.994
_diffrn_measured_fraction_theta_max 0.994
_diffrn_measurement_device_type 'Nonius KappaCCD area-detector'
_diffrn_measurement_method '0.4\% \f'
_diffrn_radiation_monochromator graphite
_diffrn_radiation_source 'fine-focus sealed tube'
_diffrn_radiation_type MoK\a
_diffrn_radiation_wavelength 0.71073
_diffrn_reflns_av_R_equivalents 0.0820
_diffrn_reflns_av_sigmaI/netI 0.1168
_diffrn_reflns_limit_h_max 31
_diffrn_reflns_limit_h_min -31
_diffrn_reflns_limit_k_max 12
_diffrn_reflns_limit_k_min -12
_diffrn_reflns_limit_l_max 16
_diffrn_reflns_limit_l_min -15
_diffrn_reflns_number 19430
_diffrn_reflns_theta_full 27.86
_diffrn_reflns_theta_max 27.86
_diffrn_reflns_theta_min 2.24
_diffrn_standards_number 0
_exptl_absorpt_coefficient_mu 0.084
_exptl_absorpt_correction_type none
_exptl_crystal_colour colourless
_exptl_crystal_density_diffrn 1.231
_exptl_crystal_density_method 'not measured'
_exptl_crystal_description chunk
_exptl_crystal_F_000 1160
_exptl_crystal_size_max 0.25
_exptl_crystal_size_mid 0.15
_exptl_crystal_size_min 0.15
_refine_diff_density_max 0.365
_refine_diff_density_min -0.264
_refine_ls_extinction_method none
_refine_ls_goodness_of_fit_ref 0.990
_refine_ls_hydrogen_treatment mixed
_refine_ls_matrix_type full
_refine_ls_number_parameters 373
_refine_ls_number_reflns 6860
_refine_ls_number_restraints 0
_refine_ls_restrained_S_all 0.990
_refine_ls_R_factor_all 0.1738
_refine_ls_R_factor_gt 0.0731
_refine_ls_shift/su_max 0.004
_refine_ls_shift/su_mean 0.000
_refine_ls_structure_factor_coef Fsqd
_refine_ls_weighting_details 'calc w = 1/[\s^2^(Fo^2^)+(0.0992P)^2^+0.8167P] where P=(Fo^2^+2Fc^2^)/3'
_refine_ls_weighting_scheme calc
_refine_ls_wR_factor_gt 0.1716
_refine_ls_wR_factor_ref 0.2143
_reflns_number_gt 3243
_reflns_number_total 6860
_reflns_threshold_expression I>2\s(I)
_cod_data_source_file ln1187.cif
_cod_data_source_block II
_cod_original_sg_symbol_H-M 'P 21/c'
_cod_database_code 2015180
_cod_database_fobs_code 2015180

loop_
_symmetry_equiv_pos_as_xyz
'x, y, z'
'-x, y+1/2, -z+1/2'
'-x, -y, -z'
'x, -y-1/2, z-1/2'

loop_
_atom_site_label
_atom_site_fract_x
_atom_site_fract_y
_atom_site_fract_z
_atom_site_U_iso_or_equiv
_atom_site_adp_type
_atom_site_calc_flag
_atom_site_refinement_flags
_atom_site_occupancy
_atom_site_disorder_assembly
_atom_site_disorder_group
_atom_site_type_symbol
O1 0.65682(9) 0.2288(2) 0.02468(16) 0.0358(5) Uani d . 1 . . O
H1O 0.6791(19) 0.160(5) 0.032(4) 0.091(16) Uiso d . 1 . . H
O2A 0.88893(11) 0.2721(3) 0.6076(2) 0.0343(11) Uani d P 0.573(5) A 1 O
H2OA 0.8707 0.3534 0.6147 0.041 Uiso d PR 0.573(5) A 1 H
O2B 0.91596(11) 0.3884(3) 0.5251(2) 0.0362(16) Uani d PR 0.427(5) A 2 O
H2OB 0.8915 0.4224 0.5638 0.043 Uiso d PR 0.427(5) A 2 H
O3 1.16757(8) 0.0061(2) 0.84173(15) 0.0344(5) Uani d . 1 A . O
O4 1.20251(9) 0.1383(2) 0.71789(18) 0.0450(6) Uani d . 1 A . O
N1 0.79394(10) 0.1641(3) 0.3159(2) 0.0318(6) Uani d . 1 . . N
H1N 0.8050(13) 0.105(3) 0.259(2) 0.042(9) Uiso d . 1 . . H
C1 0.65377(12) 0.5546(3) 0.1509(3) 0.0378(8) Uani d . 1 . . C
H1 0.6760 0.5394 0.2158 0.045 Uiso calc R 1 . . H
C2 0.64212(14) 0.6877(4) 0.1168(3) 0.0492(9) Uani d . 1 . . C
H2 0.6570 0.7621 0.1579 0.059 Uiso calc R 1 . . H
C3 0.60912(15) 0.7114(4) 0.0239(3) 0.0528(10) Uani d . 1 . . C
H3 0.6012 0.8019 0.0009 0.063 Uiso calc R 1 . . H
C4 0.58752(16) 0.6026(4) -0.0358(3) 0.0554(10) Uani d . 1 . . C
H4 0.5644 0.6186 -0.0995 0.066 Uiso calc R 1 . . H
C5 0.59940(14) 0.4710(3) -0.0034(2) 0.0428(8) Uani d . 1 . . C
H5 0.5845 0.3974 -0.0454 0.051 Uiso calc R 1 . . H
C6 0.63311(12) 0.4444(3) 0.0907(2) 0.0330(7) Uani d . 1 . . C
C7 0.64265(12) 0.2945(3) 0.1219(2) 0.0314(7) Uani d . 1 . . C
C8 0.58692(12) 0.2385(3) 0.1602(2) 0.0317(7) Uani d . 1 . . C
C9 0.56465(12) 0.2871(3) 0.2546(2) 0.0374(7) Uani d . 1 . . C
H9 0.5839 0.3569 0.2946 0.045 Uiso calc R 1 . . H
C10 0.51540(13) 0.2356(3) 0.2910(3) 0.0412(8) Uani d . 1 . . C
H10 0.5013 0.2694 0.3560 0.049 Uiso calc R 1 . . H
C11 0.48643(14) 0.1352(4) 0.2336(3) 0.0466(9) Uani d . 1 . . C
H11 0.4525 0.0993 0.2587 0.056 Uiso calc R 1 . . H
C12 0.50754(14) 0.0877(3) 0.1392(3) 0.0468(9) Uani d . 1 . . C
H12 0.4876 0.0196 0.0984 0.056 Uiso calc R 1 . . H
C13 0.55758(13) 0.1383(3) 0.1031(2) 0.0391(8) Uani d . 1 . . C
H13 0.5718 0.1037 0.0384 0.047 Uiso calc R 1 . . H
C14 0.68940(12) 0.2750(3) 0.2127(2) 0.0308(7) Uani d . 1 . . C
H14 0.6809 0.3378 0.2731 0.037 Uiso calc R 1 . . H
C15 0.69294(12) 0.1314(3) 0.2592(2) 0.0314(7) Uani d . 1 . . C
H15A 0.6559 0.1050 0.2849 0.038 Uiso calc R 1 . . H
H15B 0.7026 0.0669 0.2018 0.038 Uiso calc R 1 . . H
C16 0.73690(11) 0.1232(3) 0.3519(2) 0.0324(7) Uani d . 1 . . C
H16A 0.7261 0.1838 0.4110 0.039 Uiso calc R 1 . . H
H16B 0.7387 0.0291 0.3802 0.039 Uiso calc R 1 . . H
C17 0.79194(12) 0.3052(3) 0.2688(2) 0.0323(7) Uani d . 1 . . C
H17A 0.7828 0.3713 0.3254 0.039 Uiso calc R 1 . . H
H17B 0.8292 0.3291 0.2428 0.039 Uiso calc R 1 . . H
C18 0.74792(11) 0.3125(3) 0.1759(2) 0.0306(7) Uani d . 1 . . C
H18A 0.7583 0.2496 0.1179 0.037 Uiso calc R 1 . . H
H18B 0.7469 0.4057 0.1458 0.037 Uiso calc R 1 . . H
C19 0.83689(12) 0.1528(3) 0.4088(2) 0.0354(7) Uani d . 1 . . C
H19A 0.8343 0.0614 0.4414 0.042 Uiso calc R 1 . . H
H19B 0.8281 0.2204 0.4646 0.042 Uiso calc R 1 . . H
C20 0.89674(12) 0.1756(3) 0.3759(2) 0.0390(8) Uani d . 1 . . C
H20A 0.8995 0.2676 0.3444 0.047 Uiso calc R 1 . . H
H20B 0.9052 0.1091 0.3192 0.047 Uiso calc R 1 . . H
C21 0.94075(12) 0.1620(3) 0.4697(2) 0.0369(7) Uani d . 1 A . C
H21A 0.9369 0.0711 0.5027 0.044 Uiso calc R 1 . . H
H21B 0.9786 0.1668 0.4407 0.044 Uiso calc R 1 . . H
C22 0.93695(13) 0.2682(3) 0.5570(3) 0.0396(8) Uani d . 1 . . C
H22A 0.9384 0.3570 0.5181 0.048 Uiso calc PR 0.573(5) A 1 H
H22B 0.9071 0.2312 0.6024 0.048 Uiso calc PR 0.427(5) A 2 H
C23 0.98852(12) 0.2681(3) 0.6337(2) 0.0337(7) Uani d . 1 A . C
C24 0.99955(12) 0.1579(3) 0.7028(2) 0.0361(7) Uani d . 1 . . C
H24 0.9734 0.0850 0.7036 0.043 Uiso calc R 1 A . H
C25 1.04759(12) 0.1533(3) 0.7696(2) 0.0359(7) Uani d . 1 A . C
H25 1.0535 0.0781 0.8170 0.043 Uiso calc R 1 . . H
C26 1.08800(12) 0.2566(3) 0.7695(2) 0.0296(7) Uani d . 1 . . C
C27 1.07671(12) 0.3661(3) 0.7012(2) 0.0340(7) Uani d . 1 A . C
H27 1.1029 0.4388 0.6999 0.041 Uiso calc R 1 . . H
C28 1.02776(12) 0.3714(3) 0.6346(2) 0.0352(7) Uani d . 1 . . C
H28 1.0212 0.4477 0.5888 0.042 Uiso calc R 1 A . H
C29 1.14214(12) 0.2461(3) 0.8419(2) 0.0311(7) Uani d . 1 A . C
C30 1.17967(13) 0.3709(3) 0.8371(3) 0.0385(8) Uani d . 1 . . C
H30A 1.1904 0.3847 0.7627 0.058 Uiso calc R 1 A . H
H30B 1.2135 0.3575 0.8845 0.058 Uiso calc R 1 . . H
H30C 1.1592 0.4508 0.8610 0.058 Uiso calc R 1 . . H
C31 1.12794(13) 0.2225(3) 0.9597(2) 0.0380(8) Uani d . 1 . . C
H31A 1.1054 0.2987 0.9843 0.057 Uiso calc R 1 A . H
H31B 1.1628 0.2159 1.0052 0.057 Uiso calc R 1 . . H
H31C 1.1065 0.1380 0.9649 0.057 Uiso calc R 1 . . H
C32 1.17373(12) 0.1222(3) 0.7971(2) 0.0319(7) Uani d . 1 . . C
O5 0.74115(10) 0.4684(2) 0.50036(18) 0.0526(7) Uani d . 1 . . O
H5AO 0.7737 0.4981 0.5495 0.111(17) Uiso d R 1 . . H
H5BO 0.7313 0.5502 0.4605 0.079(13) Uiso d R 1 . . H
O6 0.72081(11) 0.7041(3) 0.3815(2) 0.0588(7) Uani d . 1 . . O
H6AO 0.6915 0.7708 0.4018 0.050(10) Uiso d R 1 . . H
H6BO 0.7489 0.7508 0.3447 0.082(14) Uiso d R 1 . . H

loop_
_atom_site_aniso_label
_atom_site_aniso_U_11
_atom_site_aniso_U_22
_atom_site_aniso_U_33
_atom_site_aniso_U_12
_atom_site_aniso_U_13
_atom_site_aniso_U_23
O1 0.0350(12) 0.0400(13) 0.0329(11) 0.0044(10) 0.0049(9) -0.0045(10)
O2A 0.029(2) 0.037(2) 0.037(2) 0.0024(15) 0.0073(16) -0.0017(17)
O2B 0.036(3) 0.027(3) 0.045(3) 0.008(2) 0.005(2) 0.006(2)
O3 0.0379(12) 0.0283(12) 0.0369(11) 0.0006(9) 0.0014(9) 0.0034(10)
O4 0.0487(14) 0.0385(13) 0.0496(13) 0.0044(10) 0.0203(11) 0.0018(11)
N1 0.0295(14) 0.0326(15) 0.0334(14) 0.0025(11) 0.0034(11) 0.0019(12)
C1 0.0303(17) 0.0354(19) 0.0477(19) 0.0018(13) 0.0030(14) 0.0037(16)
C2 0.045(2) 0.038(2) 0.065(2) -0.0011(16) 0.0044(18) -0.0001(18)
C3 0.054(2) 0.035(2) 0.070(3) 0.0099(17) 0.009(2) 0.0139(19)
C4 0.059(2) 0.055(2) 0.052(2) 0.0065(19) -0.0026(18) 0.0117(19)
C5 0.047(2) 0.042(2) 0.0395(18) 0.0032(15) -0.0010(16) 0.0060(16)
C6 0.0296(16) 0.0326(18) 0.0376(17) -0.0018(13) 0.0085(13) 0.0020(14)
C7 0.0301(16) 0.0324(17) 0.0323(16) 0.0011(12) 0.0050(13) 0.0002(14)
C8 0.0294(16) 0.0293(17) 0.0363(16) 0.0025(12) 0.0019(13) 0.0032(14)
C9 0.0308(17) 0.0346(18) 0.0469(19) -0.0048(13) 0.0045(14) -0.0040(15)
C10 0.0377(18) 0.044(2) 0.0425(18) -0.0020(15) 0.0088(15) 0.0032(16)
C11 0.0351(19) 0.048(2) 0.057(2) -0.0090(16) 0.0107(16) 0.0048(18)
C12 0.047(2) 0.048(2) 0.045(2) -0.0181(16) 0.0026(16) 0.0000(17)
C13 0.0355(18) 0.045(2) 0.0374(17) -0.0043(15) 0.0036(14) -0.0014(15)
C14 0.0269(15) 0.0330(17) 0.0328(15) 0.0005(12) 0.0048(12) 0.0015(14)
C15 0.0300(16) 0.0341(17) 0.0306(15) -0.0007(13) 0.0051(12) 0.0012(14)
C16 0.0285(16) 0.0356(17) 0.0333(16) 0.0006(13) 0.0042(13) 0.0032(14)
C17 0.0289(16) 0.0279(17) 0.0401(17) 0.0011(12) 0.0038(13) 0.0000(14)
C18 0.0303(16) 0.0284(16) 0.0335(16) -0.0007(12) 0.0045(13) 0.0023(13)
C19 0.0346(17) 0.0407(19) 0.0307(16) 0.0004(14) 0.0007(13) 0.0000(14)
C20 0.0333(17) 0.049(2) 0.0342(17) 0.0056(14) 0.0009(14) -0.0103(15)
C21 0.0289(16) 0.0418(19) 0.0398(17) 0.0057(13) 0.0012(13) -0.0040(15)
C22 0.0405(19) 0.0389(19) 0.0387(17) 0.0122(15) -0.0040(15) -0.0045(15)
C23 0.0334(17) 0.0364(18) 0.0311(16) 0.0097(14) -0.0013(13) -0.0054(14)
C24 0.0316(17) 0.0364(19) 0.0401(17) -0.0023(13) -0.0001(14) 0.0001(15)
C25 0.0343(17) 0.0352(18) 0.0381(17) 0.0011(14) 0.0014(14) 0.0040(14)
C26 0.0285(16) 0.0300(17) 0.0307(15) 0.0029(12) 0.0045(12) -0.0013(13)
C27 0.0373(17) 0.0300(17) 0.0349(17) -0.0004(13) 0.0044(14) -0.0020(14)
C28 0.0399(18) 0.0298(17) 0.0360(17) 0.0073(14) 0.0029(14) 0.0005(14)
C29 0.0318(16) 0.0294(17) 0.0320(16) -0.0018(12) 0.0019(13) -0.0007(13)
C30 0.0391(18) 0.0292(17) 0.0471(19) -0.0027(14) 0.0005(15) -0.0015(15)
C31 0.0391(18) 0.0398(19) 0.0350(17) 0.0028(14) 0.0015(14) -0.0015(15)
C32 0.0294(16) 0.0300(17) 0.0362(17) -0.0028(13) 0.0005(13) 0.0019(15)
O5 0.0608(16) 0.0490(16) 0.0475(14) -0.0143(12) -0.0026(12) 0.0065(12)
O6 0.0543(16) 0.0555(16) 0.0679(16) -0.0027(13) 0.0143(13) 0.0132(14)

loop_
_atom_type_symbol
_atom_type_description
_atom_type_scat_dispersion_real
_atom_type_scat_dispersion_imag
_atom_type_scat_source
C C 0.0033 0.0016 'International Tables Vol C Tables 4.2.6.8 and 6.1.1.4'
H H 0.0000 0.0000 'International Tables Vol C Tables 4.2.6.8 and 6.1.1.4'
O O 0.0106 0.0060 'International Tables Vol C Tables 4.2.6.8 and 6.1.1.4'
N N 0.0061 0.0033 'International Tables Vol C Tables 4.2.6.8 and 6.1.1.4'

loop_
_geom_angle_atom_site_label_1
_geom_angle_atom_site_label_2
_geom_angle_atom_site_label_3
_geom_angle
C7 O1 H1O 117(3)
C22 O2A H2OA 119.5
C22 O2B H2OB 116.2
C16 N1 C19 109.9(2)
C16 N1 C17 110.6(2)
C19 N1 C17 111.8(2)
C16 N1 H1N 110.1(18)
C19 N1 H1N 108.4(18)
C17 N1 H1N 106.1(18)
C6 C1 C2 120.7(3)
C6 C1 H1 119.7
C2 C1 H1 119.7
C3 C2 C1 120.4(3)
C3 C2 H2 119.8
C1 C2 H2 119.8
C2 C3 C4 119.6(3)
C2 C3 H3 120.2
C4 C3 H3 120.2
C5 C4 C3 120.4(3)
C5 C4 H4 119.8
C3 C4 H4 119.8
C4 C5 C6 121.0(3)
C4 C5 H5 119.5
C6 C5 H5 119.5
C1 C6 C5 118.0(3)
C1 C6 C7 124.7(3)
C5 C6 C7 117.2(3)
O1 C7 C6 105.1(2)
O1 C7 C8 110.4(2)
C6 C7 C8 107.7(2)
O1 C7 C14 111.3(2)
C6 C7 C14 113.0(2)
C8 C7 C14 109.2(2)
C13 C8 C9 118.0(3)
C13 C8 C7 121.3(3)
C9 C8 C7 120.7(3)
C10 C9 C8 121.3(3)
C10 C9 H9 119.4
C8 C9 H9 119.4
C9 C10 C11 120.4(3)
C9 C10 H10 119.8
C11 C10 H10 119.8
C10 C11 C12 119.0(3)
C10 C11 H11 120.5
C12 C11 H11 120.5
C11 C12 C13 120.7(3)
C11 C12 H12 119.6
C13 C12 H12 119.6
C12 C13 C8 120.6(3)
C12 C13 H13 119.7
C8 C13 H13 119.7
C15 C14 C18 107.6(2)
C15 C14 C7 114.2(2)
C18 C14 C7 112.4(2)
C15 C14 H14 107.4
C18 C14 H14 107.4
C7 C14 H14 107.4
C16 C15 C14 110.9(2)
C16 C15 H15A 109.5
C14 C15 H15A 109.5
C16 C15 H15B 109.5
C14 C15 H15B 109.5
H15A C15 H15B 108.0
N1 C16 C15 111.0(2)
N1 C16 H16A 109.4
C15 C16 H16A 109.4
N1 C16 H16B 109.4
C15 C16 H16B 109.4
H16A C16 H16B 108.0
C18 C17 N1 110.1(2)
C18 C17 H17A 109.6
N1 C17 H17A 109.6
C18 C17 H17B 109.6
N1 C17 H17B 109.6
H17A C17 H17B 108.1
C17 C18 C14 111.3(2)
C17 C18 H18A 109.4
C14 C18 H18A 109.4
C17 C18 H18B 109.4
C14 C18 H18B 109.4
H18A C18 H18B 108.0
N1 C19 C20 113.1(2)
N1 C19 H19A 109.0
C20 C19 H19A 109.0
N1 C19 H19B 109.0
C20 C19 H19B 109.0
H19A C19 H19B 107.8
C19 C20 C21 113.4(2)
C19 C20 H20A 108.9
C21 C20 H20A 108.9
C19 C20 H20B 108.9
C21 C20 H20B 108.9
H20A C20 H20B 107.7
C22 C21 C20 114.7(3)
C22 C21 H21A 108.6
C20 C21 H21A 108.6
C22 C21 H21B 108.6
C20 C21 H21B 108.6
H21A C21 H21B 107.6
O2A C22 C21 116.3(3)
O2B C22 C21 115.9(3)
O2A C22 C23 113.1(3)
O2B C22 C23 117.7(3)
C21 C22 C23 111.8(2)
O2A C22 H22A 104.8
C21 C22 H22A 104.8
C23 C22 H22A 104.8
O2B C22 H22B 102.9
C21 C22 H22B 102.9
C23 C22 H22B 102.9
C28 C23 C24 117.5(3)
C28 C23 C22 122.0(3)
C24 C23 C22 120.3(3)
C25 C24 C23 121.1(3)
C25 C24 H24 119.5
C23 C24 H24 119.5
C24 C25 C26 121.6(3)
C24 C25 H25 119.2
C26 C25 H25 119.2
C27 C26 C25 117.1(3)
C27 C26 C29 122.6(3)
C25 C26 C29 120.4(3)
C26 C27 C28 121.2(3)
C26 C27 H27 119.4
C28 C27 H27 119.4
C23 C28 C27 121.4(3)
C23 C28 H28 119.3
C27 C28 H28 119.3
C30 C29 C26 113.5(2)
C30 C29 C31 108.7(2)
C26 C29 C31 110.2(2)
C30 C29 C32 108.8(2)
C26 C29 C32 104.6(2)
C31 C29 C32 111.0(2)
C29 C30 H30A 109.5
C29 C30 H30B 109.5
H30A C30 H30B 109.5
C29 C30 H30C 109.5
H30A C30 H30C 109.5
H30B C30 H30C 109.5
C29 C31 H31A 109.5
C29 C31 H31B 109.5
H31A C31 H31B 109.5
C29 C31 H31C 109.5
H31A C31 H31C 109.5
H31B C31 H31C 109.5
O4 C32 O3 122.6(3)
O4 C32 C29 118.9(3)
O3 C32 C29 118.5(2)
H5AO O5 H5BO 103.0
H6AO O6 H6BO 108.8

loop_
_geom_bond_atom_site_label_1
_geom_bond_atom_site_label_2
_geom_bond_site_symmetry_2
_geom_bond_distance
_geom_bond_publ_flag
O1 C7 . 1.425(3) ?
O1 H1O . 0.86(5) ?
O2A C22 . 1.335(4) ?
O2A H2OA . 0.9167 ?
O2B C22 . 1.335(4) ?
O2B H2OB . 0.8445 ?
O3 C32 . 1.282(3) ?
O4 C32 . 1.239(3) ?
N1 C16 . 1.508(4) ?
N1 C19 . 1.501(4) ?
N1 C17 . 1.506(4) ?
N1 H1N . 0.96(3) ?
C1 C6 . 1.391(4) ?
C1 C2 . 1.400(4) ?
C1 H1 . 0.9500 ?
C2 C3 . 1.378(5) ?
C2 H2 . 0.9500 ?
C3 C4 . 1.385(5) ?
C3 H3 . 0.9500 ?
C4 C5 . 1.381(5) ?
C4 H4 . 0.9500 ?
C5 C6 . 1.404(4) ?
C5 H5 . 0.9500 ?
C6 C7 . 1.539(4) ?
C7 C8 . 1.536(4) ?
C7 C14 . 1.550(4) ?
C8 C13 . 1.382(4) ?
C8 C9 . 1.396(4) ?
C9 C10 . 1.376(4) ?
C9 H9 . 0.9500 ?
C10 C11 . 1.381(5) ?
C10 H10 . 0.9500 ?
C11 C12 . 1.381(5) ?
C11 H11 . 0.9500 ?
C12 C13 . 1.389(4) ?
C12 H12 . 0.9500 ?
C13 H13 . 0.9500 ?
C14 C15 . 1.527(4) ?
C14 C18 . 1.536(4) ?
C14 H14 . 1.0000 ?
C15 C16 . 1.514(4) ?
C15 H15A . 0.9900 ?
C15 H15B . 0.9900 ?
C16 H16A . 0.9900 ?
C16 H16B . 0.9900 ?
C17 C18 . 1.516(4) ?
C17 H17A . 0.9900 ?
C17 H17B . 0.9900 ?
C18 H18A . 0.9900 ?
C18 H18B . 0.9900 ?
C19 C20 . 1.521(4) ?
C19 H19A . 0.9900 ?
C19 H19B . 0.9900 ?
C20 C21 . 1.528(4) ?
C20 H20A . 0.9900 ?
C20 H20B . 0.9900 ?
C21 C22 . 1.511(4) ?
C21 H21A . 0.9900 ?
C21 H21B . 0.9900 ?
C22 C23 . 1.511(4) ?
C22 H22A . 1.0000 ?
C22 H22B . 1.0000 ?
C23 C28 . 1.381(4) ?
C23 C24 . 1.398(4) ?
C24 C25 . 1.376(4) ?
C24 H24 . 0.9500 ?
C25 C26 . 1.401(4) ?
C25 H25 . 0.9500 ?
C26 C27 . 1.387(4) ?
C26 C29 . 1.533(4) ?
C27 C28 . 1.392(4) ?
C27 H27 . 0.9500 ?
C28 H28 . 0.9500 ?
C29 C30 . 1.523(4) ?
C29 C31 . 1.535(4) ?
C29 C32 . 1.552(4) ?
C30 H30A . 0.9800 ?
C30 H30B . 0.9800 ?
C30 H30C . 0.9800 ?
C31 H31A . 0.9800 ?
C31 H31B . 0.9800 ?
C31 H31C . 0.9800 ?
O5 H5AO . 1.0021 ?
O5 H5BO . 0.9672 ?
O6 H6AO . 1.0011 ?
O6 H6BO . 0.9502 ?

loop_
_geom_hbond_atom_site_label_D
_geom_hbond_atom_site_label_H
_geom_hbond_atom_site_label_A
_geom_hbond_site_symmetry_A
_geom_hbond_distance_DH
_geom_hbond_distance_HA
_geom_hbond_distance_DA
_geom_hbond_angle_DHA
_geom_hbond_publ_flag
O1 H1O O5 4_565 0.86(5) 2.00(5) 2.822(3) 160(4) yes
O2A H2OA O3 2_756 0.92 1.85 2.758(3) 168 yes
O2B H2OB O3 2_756 0.84 2.05 2.897(3) 180 yes
N1 H1N O3 3_756 0.96(3) 1.81(3) 2.768(3) 174(3) yes
O5 H5AO O3 2_756 1.00 1.89 2.868(3) 164 yes
O5 H5BO O6 . 0.97 1.81 2.776(3) 174 yes
O6 H6BO O4 3_766 0.95 1.80 2.741(3) 172 yes

loop_
_geom_torsion_atom_site_label_1
_geom_torsion_atom_site_label_2
_geom_torsion_atom_site_label_3
_geom_torsion_atom_site_label_4
_geom_torsion
_geom_torsion_publ_flag
C6 C1 C2 C3 1.1(5) ?
C1 C2 C3 C4 0.0(5) ?
C2 C3 C4 C5 -0.7(5) ?
C3 C4 C5 C6 0.5(5) ?
C2 C1 C6 C5 -1.4(4) ?
C2 C1 C6 C7 -179.0(3) ?
C4 C5 C6 C1 0.6(5) ?
C4 C5 C6 C7 178.4(3) ?
C1 C6 C7 O1 -135.5(3) ?
C5 C6 C7 O1 46.9(3) ?
C1 C6 C7 C8 106.9(3) ?
C5 C6 C7 C8 -70.7(3) ?
C1 C6 C7 C14 -13.9(4) ?
C5 C6 C7 C14 168.5(3) ?
O1 C7 C8 C13 0.0(4) ?
C6 C7 C8 C13 114.3(3) ?
C14 C7 C8 C13 -122.7(3) ?
O1 C7 C8 C9 179.6(3) ?
C6 C7 C8 C9 -66.2(3) ?
C14 C7 C8 C9 56.9(4) ?
C13 C8 C9 C10 1.0(5) ?
C7 C8 C9 C10 -178.6(3) ?
C8 C9 C10 C11 -0.8(5) ?
C9 C10 C11 C12 -0.2(5) ?
C10 C11 C12 C13 1.0(5) ?
C11 C12 C13 C8 -0.8(5) ?
C9 C8 C13 C12 -0.2(5) ?
C7 C8 C13 C12 179.4(3) ?
O1 C7 C14 C15 -72.1(3) yes
C6 C7 C14 C15 169.9(2) ?
C8 C7 C14 C15 50.0(3) ?
O1 C7 C14 C18 50.9(3) yes
C6 C7 C14 C18 -67.1(3) ?
C8 C7 C14 C18 173.1(2) ?
C18 C14 C15 C16 58.1(3) ?
C7 C14 C15 C16 -176.3(2) ?
C19 N1 C16 C15 -179.1(2) ?
C17 N1 C16 C15 57.1(3) ?
C14 C15 C16 N1 -58.6(3) ?
C16 N1 C17 C18 -56.9(3) ?
C19 N1 C17 C18 -179.7(2) ?
N1 C17 C18 C14 58.8(3) ?
C15 C14 C18 C17 -58.6(3) ?
C7 C14 C18 C17 174.7(2) ?
C16 N1 C19 C20 173.0(2) ?
C17 N1 C19 C20 -63.9(3) ?
N1 C19 C20 C21 -179.0(3) yes
C19 C20 C21 C22 -65.2(4) yes
C20 C21 C22 O2A 60.6(4) yes
C20 C21 C22 O2B -28.8(4) yes
C20 C21 C22 C23 -167.5(3) yes
O2A C22 C23 C28 -117.8(3) ?
O2B C22 C23 C28 -29.3(4) ?
C21 C22 C23 C28 108.6(3) ?
O2A C22 C23 C24 65.7(4) ?
O2B C22 C23 C24 154.3(3) ?
C21 C22 C23 C24 -67.8(4) ?
C28 C23 C24 C25 0.4(4) ?
C22 C23 C24 C25 177.0(3) ?
C23 C24 C25 C26 -1.5(5) ?
C24 C25 C26 C27 1.8(4) ?
C24 C25 C26 C29 -177.7(3) ?
C25 C26 C27 C28 -1.0(4) ?
C29 C26 C27 C28 178.5(3) ?
C24 C23 C28 C27 0.4(4) ?
C22 C23 C28 C27 -176.1(3) ?
C26 C27 C28 C23 0.0(4) ?
C27 C26 C29 C30 4.1(4) ?
C25 C26 C29 C30 -176.4(3) ?
C27 C26 C29 C31 126.2(3) ?
C25 C26 C29 C31 -54.3(3) ?
C27 C26 C29 C32 -114.4(3) yes
C25 C26 C29 C32 65.1(3) yes
C30 C29 C32 O4 -39.1(4) ?
C26 C29 C32 O4 82.5(3) ?
C31 C29 C32 O4 -158.7(3) ?
C30 C29 C32 O3 143.0(3) ?
C26 C29 C32 O3 -95.4(3) ?
C31 C29 C32 O3 23.4(4) ?
